data_7007654
loop_
_publ_author_name
'Frisch, Mark'
'Cahill, Christopher L.'

_publ_section_title
;
 Synthesis, structure and fluorescent studies of novel uranium
 coordination polymers in the pyridinedicarboxylic acid system.
;
_journal_issue 39
_journal_name_full 'Dalton transactions (Cambridge, England : 2003)'
_journal_page_first 4679
_journal_page_last 4690
_journal_paper_doi 10.1039/b608187h
_journal_year 2006
_chemical_formula_moiety 'C14 H6 Cu N2 O18.5 U'
_chemical_formula_sum 'C14 H6 Cu N2 O18.5 U'
_chemical_formula_weight 800.11
_chemical_name_systematic
;
?
;
_space_group_IT_number 12
_symmetry_cell_setting monoclinic
_symmetry_space_group_name_Hall '-C 2y'
_symmetry_space_group_name_H-M 'C 1 2/m 1'
_atom_sites_solution_hydrogens geom
_atom_sites_solution_primary direct
_atom_sites_solution_secondary difmap
_audit_creation_method SHELXL-97
_cell_angle_alpha 90.00
_cell_angle_beta 96.525(3)
_cell_angle_gamma 90.00
_cell_formula_units_Z 2
_cell_length_a 14.888(3)
_cell_length_b 7.0906(17)
_cell_length_c 10.944(3)
_cell_measurement_reflns_used 548
_cell_measurement_temperature 298(2)
_cell_measurement_theta_max 28.01
_cell_measurement_theta_min 1.87
_cell_volume 1147.8(5)
_computing_structure_refinement 'SHELXL-97 (Sheldrick, 1997)'
_diffrn_ambient_temperature 298(2)
_diffrn_measured_fraction_theta_full 0.999
_diffrn_measured_fraction_theta_max 0.931
_diffrn_measurement_device_type 'Bruker APEX CCD'
_diffrn_measurement_method 'omega and phi scans'
_diffrn_radiation_monochromator graphite
_diffrn_radiation_source 'fine-focus sealed tube'
_diffrn_radiation_type MoK\a
_diffrn_radiation_wavelength 0.71073
_diffrn_reflns_av_R_equivalents 0.0714
_diffrn_reflns_av_sigmaI/netI 0.0874
_diffrn_reflns_limit_h_max 19
_diffrn_reflns_limit_h_min -18
_diffrn_reflns_limit_k_max 8
_diffrn_reflns_limit_k_min -9
_diffrn_reflns_limit_l_max 14
_diffrn_reflns_limit_l_min -14
_diffrn_reflns_number 4436
_diffrn_reflns_theta_full 25.00
_diffrn_reflns_theta_max 28.01
_diffrn_reflns_theta_min 1.87
_exptl_absorpt_coefficient_mu 8.065
_exptl_absorpt_correction_T_max 0.724
_exptl_absorpt_correction_T_min 0.565
_exptl_absorpt_correction_type multi-scan
_exptl_absorpt_process_details 'SADABS, Sheldrick (2004)'
_exptl_crystal_colour green
_exptl_crystal_density_diffrn 2.314
_exptl_crystal_density_method 'not measured'
_exptl_crystal_description plate
_exptl_crystal_F_000 746
_exptl_crystal_size_max 0.10
_exptl_crystal_size_mid 0.06
_exptl_crystal_size_min 0.04
_refine_diff_density_max 0.850
_refine_diff_density_min -1.013
_refine_diff_density_rms 0.216
_refine_ls_extinction_method none
_refine_ls_goodness_of_fit_ref 1.065
_refine_ls_hydrogen_treatment constr
_refine_ls_matrix_type full
_refine_ls_number_parameters 120
_refine_ls_number_reflns 1399
_refine_ls_number_restraints 0
_refine_ls_restrained_S_all 1.065
_refine_ls_R_factor_all 0.0697
_refine_ls_R_factor_gt 0.0470
_refine_ls_shift/su_max 0.000
_refine_ls_shift/su_mean 0.000
_refine_ls_structure_factor_coef Fsqd
_refine_ls_weighting_details 'calc w=1/[\s^2^(Fo^2^)+(0.0313P)^2^+2.1558P] where P=(Fo^2^+2Fc^2^)/3'
_refine_ls_weighting_scheme calc
_refine_ls_wR_factor_gt 0.0782
_refine_ls_wR_factor_ref 0.0887
_reflns_number_gt 1122
_reflns_number_total 1399
_reflns_threshold_expression >2sigma(I)
_cod_data_source_file b608187h.txt
_cod_data_source_block c2onm
_cod_original_sg_symbol_H-M 'C 2/m'
_cod_database_code 7007654

loop_
_symmetry_equiv_pos_as_xyz
'x, y, z'
'-x, y, -z'
'x+1/2, y+1/2, z'
'-x+1/2, y+1/2, -z'
'-x, -y, -z'
'x, -y, z'
'-x+1/2, -y+1/2, -z'
'x+1/2, -y+1/2, z'

loop_
_atom_site_label
_atom_site_type_symbol
_atom_site_fract_x
_atom_site_fract_y
_atom_site_fract_z
_atom_site_U_iso_or_equiv
_atom_site_adp_type
_atom_site_occupancy
_atom_site_symmetry_multiplicity
_atom_site_calc_flag
_atom_site_refinement_flags
_atom_site_disorder_assembly
_atom_site_disorder_group
U1 U 0.0000 0.0000 0.0000 0.0322(2) Uani 1 4 d S . .
Cu1 Cu 0.0000 0.0000 0.5000 0.0359(5) Uani 1 4 d S . .
O1 O 0.0000 -0.2479(11) 0.0000 0.044(2) Uani 1 2 d S . .
O2 O -0.1290(4) 0.0000 -0.1670(6) 0.047(2) Uani 1 2 d S . .
O3 O -0.2741(5) 0.0000 -0.2490(6) 0.051(2) Uani 1 2 d S . .
O4 O -0.0282(5) 0.0000 0.2126(6) 0.063(3) Uani 1 2 d S . .
O5 O -0.1067(4) 0.0000 0.3750(6) 0.042(2) Uani 1 2 d S . .
O6A O -0.0612(16) -0.216(3) -0.417(2) 0.095(5) Uani 0.76(4) 1 d P . 1
O6B O -0.097(2) -0.217(5) -0.388(2) 0.051(9) Uani 0.37(6) 1 d P . 2
O7 O -0.2540(9) -0.144(2) 0.5235(12) 0.088(5) Uani 0.50 1 d P . .
O8 O -0.4665(6) 0.0000 0.6909(9) 0.075(3) Uani 1 2 d S . .
N1 N -0.1689(5) 0.0000 0.0554(7) 0.029(2) Uani 1 2 d S . .
C1 C -0.2395(6) 0.0000 -0.0328(9) 0.028(2) Uani 1 2 d S . .
C2 C -0.3266(6) 0.0000 -0.0015(9) 0.032(3) Uani 1 2 d S . .
H2 H -0.3750 0.0000 -0.0632 0.038 Uiso 1 2 calc SR . .
C3 C -0.3430(6) 0.0000 0.1194(10) 0.042(3) Uani 1 2 d S . .
H3 H -0.4018 0.0000 0.1404 0.050 Uiso 1 2 calc SR . .
C4 C -0.2704(7) 0.0000 0.2083(9) 0.040(3) Uani 1 2 d S . .
H4 H -0.2789 0.0000 0.2911 0.048 Uiso 1 2 calc SR . .
C5 C -0.1851(7) 0.0000 0.1733(9) 0.032(3) Uani 1 2 d S . .
C6 C -0.2136(7) 0.0000 -0.1598(9) 0.035(3) Uani 1 2 d S . .
C7 C -0.0995(7) 0.0000 0.2626(9) 0.035(3) Uani 1 2 d S . .

loop_
_atom_site_aniso_label
_atom_site_aniso_U_11
_atom_site_aniso_U_22
_atom_site_aniso_U_33
_atom_site_aniso_U_23
_atom_site_aniso_U_13
_atom_site_aniso_U_12
U1 0.0207(3) 0.0539(5) 0.0212(3) 0.000 -0.0015(2) 0.000
Cu1 0.0255(9) 0.0576(15) 0.0236(9) 0.000 -0.0016(7) 0.000
O1 0.037(4) 0.043(6) 0.048(5) 0.000 -0.011(3) 0.000
O2 0.024(4) 0.094(7) 0.024(4) 0.000 -0.002(3) 0.000
O3 0.027(4) 0.094(7) 0.029(4) 0.000 -0.009(3) 0.000
O4 0.023(4) 0.140(9) 0.024(4) 0.000 -0.002(3) 0.000
O5 0.023(4) 0.082(6) 0.019(4) 0.000 -0.003(3) 0.000
O6A 0.062(10) 0.092(10) 0.127(14) 0.041(10) -0.012(9) -0.011(10)
O6B 0.032(15) 0.081(16) 0.041(12) 0.015(10) 0.015(10) 0.005(13)
O7 0.066(8) 0.148(15) 0.052(8) -0.007(9) 0.023(7) -0.013(10)
O8 0.058(6) 0.063(7) 0.100(8) 0.000 -0.012(5) 0.000
N1 0.023(4) 0.034(6) 0.029(5) 0.000 -0.002(4) 0.000
C1 0.028(5) 0.031(7) 0.025(5) 0.000 0.006(4) 0.000
C2 0.021(5) 0.040(7) 0.032(6) 0.000 -0.009(4) 0.000
C3 0.016(5) 0.071(9) 0.038(6) 0.000 0.003(5) 0.000
C4 0.030(6) 0.072(9) 0.020(5) 0.000 0.007(5) 0.000
C5 0.029(5) 0.040(7) 0.025(5) 0.000 -0.002(4) 0.000
C6 0.032(6) 0.057(8) 0.017(5) 0.000 0.003(5) 0.000
C7 0.023(5) 0.052(8) 0.031(6) 0.000 0.000(5) 0.000

loop_
_atom_type_symbol
_atom_type_description
_atom_type_scat_dispersion_real
_atom_type_scat_dispersion_imag
_atom_type_scat_source
C C 0.0033 0.0016 'International Tables Vol C Tables 4.2.6.8 and 6.1.1.4'
H H 0.0000 0.0000 'International Tables Vol C Tables 4.2.6.8 and 6.1.1.4'
N N 0.0061 0.0033 'International Tables Vol C Tables 4.2.6.8 and 6.1.1.4'
O O 0.0106 0.0060 'International Tables Vol C Tables 4.2.6.8 and 6.1.1.4'
Cu Cu 0.3201 1.2651 'International Tables Vol C Tables 4.2.6.8 and 6.1.1.4'
U U -9.6767 9.6646 'International Tables Vol C Tables 4.2.6.8 and 6.1.1.4'

loop_
_geom_angle_atom_site_label_1
_geom_angle_atom_site_label_2
_geom_angle_atom_site_label_3
_geom_angle
_geom_angle_site_symmetry_1
_geom_angle_site_symmetry_3
_geom_angle_publ_flag
O1 U1 O1 180.0 5 . ?
O1 U1 O4 90.0 5 . ?
O1 U1 O4 90.0 . . ?
O1 U1 O4 90.0 5 5 ?
O1 U1 O4 90.0 . 5 ?
O4 U1 O4 180.0(3) . 5 ?
O1 U1 O2 90.0 5 5 ?
O1 U1 O2 90.0 . 5 ?
O4 U1 O2 59.8(2) . 5 ?
O4 U1 O2 120.2(2) 5 5 ?
O1 U1 O2 90.0 5 . ?
O1 U1 O2 90.0 . . ?
O4 U1 O2 120.2(2) . . ?
O4 U1 O2 59.8(2) 5 . ?
O2 U1 O2 180.0(2) 5 . ?
O1 U1 N1 90.0 5 . ?
O1 U1 N1 90.0 . . ?
O4 U1 N1 60.4(2) . . ?
O4 U1 N1 119.6(2) 5 . ?
O2 U1 N1 120.2(2) 5 . ?
O2 U1 N1 59.8(2) . . ?
O1 U1 N1 90.0 5 5 ?
O1 U1 N1 90.0 . 5 ?
O4 U1 N1 119.6(2) . 5 ?
O4 U1 N1 60.4(2) 5 5 ?
O2 U1 N1 59.8(2) 5 5 ?
O2 U1 N1 120.2(2) . 5 ?
N1 U1 N1 180.00(7) . 5 ?
O5 Cu1 O5 180.000(1) . 5_556 ?
O5 Cu1 O6A 86.7(5) . 6_556 ?
O5 Cu1 O6A 93.3(5) 5_556 6_556 ?
O5 Cu1 O6A 86.7(5) . 1_556 ?
O5 Cu1 O6A 93.3(5) 5_556 1_556 ?
O6A Cu1 O6A 96.9(18) 6_556 1_556 ?
O5 Cu1 O6A 93.3(5) . 5 ?
O5 Cu1 O6A 86.7(5) 5_556 5 ?
O6A Cu1 O6A 83.1(18) 6_556 5 ?
O6A Cu1 O6A 180.0(13) 1_556 5 ?
O5 Cu1 O6A 93.3(5) . 2 ?
O5 Cu1 O6A 86.7(5) 5_556 2 ?
O6A Cu1 O6A 180.000(2) 6_556 2 ?
O6A Cu1 O6A 83.1(18) 1_556 2 ?
O6A Cu1 O6A 96.9(18) 5 2 ?
C6 O2 U1 129.8(6) . . ?
C7 O4 U1 132.4(7) . . ?
C7 O5 Cu1 122.1(6) . . ?
C5 N1 C1 118.7(8) . . ?
C5 N1 U1 120.0(6) . . ?
C1 N1 U1 121.3(6) . . ?
N1 C1 C2 120.2(9) . . ?
N1 C1 C6 114.0(8) . . ?
C2 C1 C6 125.8(9) . . ?
C3 C2 C1 121.0(9) . . ?
C3 C2 H2 119.5 . . ?
C1 C2 H2 119.5 . . ?
C4 C3 C2 118.1(9) . . ?
C4 C3 H3 120.9 . . ?
C2 C3 H3 120.9 . . ?
C5 C4 C3 119.0(9) . . ?
C5 C4 H4 120.5 . . ?
C3 C4 H4 120.5 . . ?
N1 C5 C4 123.0(9) . . ?
N1 C5 C7 113.0(8) . . ?
C4 C5 C7 124.0(9) . . ?
O3 C6 O2 125.6(9) . . ?
O3 C6 C1 119.3(9) . . ?
O2 C6 C1 115.0(8) . . ?
O5 C7 O4 127.3(10) . . ?
O5 C7 C5 118.4(8) . . ?
O4 C7 C5 114.3(9) . . ?

loop_
_geom_bond_atom_site_label_1
_geom_bond_atom_site_label_2
_geom_bond_distance
_geom_bond_site_symmetry_2
_geom_bond_publ_flag
U1 O1 1.758(8) 5 ?
U1 O1 1.758(8) . ?
U1 O4 2.411(7) . ?
U1 O4 2.411(7) 5 ?
U1 O2 2.496(7) 5 ?
U1 O2 2.496(7) . ?
U1 N1 2.653(8) . ?
U1 N1 2.653(8) 5 ?
Cu1 O5 1.975(6) . ?
Cu1 O5 1.975(6) 5_556 ?
Cu1 O6A 2.04(2) 6_556 ?
Cu1 O6A 2.04(2) 1_556 ?
Cu1 O6A 2.04(2) 5 ?
Cu1 O6A 2.04(2) 2 ?
O2 C6 1.271(11) . ?
O3 C6 1.251(11) . ?
O4 C7 1.248(11) . ?
O5 C7 1.246(11) . ?
O6A Cu1 2.04(2) 1_554 ?
O7 O7 1.60(3) 7_446 ?
N1 C5 1.339(11) . ?
N1 C1 1.344(12) . ?
C1 C2 1.378(13) . ?
C1 C6 1.485(12) . ?
C2 C3 1.372(13) . ?
C2 H2 0.9300 . ?
C3 C4 1.370(14) . ?
C3 H3 0.9300 . ?
C4 C5 1.367(13) . ?
C4 H4 0.9300 . ?
C5 C7 1.516(14) . ?
